data_9011052
loop_
_publ_author_name
'Geller, S.'

_publ_section_title
;
 The crystal structure of Pd17Se15
 Sample: P-43m refinement
;
_journal_name_full 'Acta Crystallographica'
_journal_page_first 713
_journal_page_last 721
_journal_paper_doi 10.1107/S0365110X62001929
_journal_volume 15
_journal_year 1962
_chemical_compound_source Synthetic
_chemical_formula_sum 'Pd17 Se15'
_chemical_name_mineral Palladseite
_space_group_IT_number 215
_symmetry_space_group_name_Hall 'P -4 2 3'
_symmetry_space_group_name_H-M 'P -4 3 m'
_cell_angle_alpha 90
_cell_angle_beta 90
_cell_angle_gamma 90
_cell_length_a 10.606
_cell_length_b 10.606
_cell_length_c 10.606
_cell_formula_units_Z 2
_cell_volume 1193.040
_database_code_amcsd 0009272
_exptl_crystal_density_diffrn 8.333
_cod_database_code 9011052

loop_
_space_group_symop_operation_xyz
x,y,z
-z,x,-y
-y,z,-x
-x,y,-z
x,-z,-y
z,-y,-x
y,-x,-z
x,z,y
z,y,x
y,x,z
-z,-x,y
-y,-z,x
-x,-y,z
z,-x,-y
y,-z,-x
x,-y,-z
-x,z,-y
-z,y,-x
-y,x,-z
-x,-z,y
-z,-y,x
-y,-x,z
z,x,y
y,z,x

loop_
_atom_site_label
_atom_site_fract_x
_atom_site_fract_y
_atom_site_fract_z
_atom_site_U_iso_or_equiv
Pd1 0.35410 0.35410 0.14390 -0.00038
Pd1* -0.35000 -0.35000 -0.15650 0.00152
Pd2 0.00000 0.00000 0.23760 0.00139
Pd3 0.00000 0.00000 0.50000 -0.00342
Pd4 0.50000 0.50000 0.50000 0.00165
Se1 0.23010 0.23010 -0.00100 -0.00152
Se2 0.16800 0.16800 0.50640 -0.00139
Se3 0.50000 0.50000 0.25820 -0.00443

loop_
_cod_related_entry_id
_cod_related_entry_database
_cod_related_entry_code
1 AMCSD 0009272
